data_1543358
loop_
_publ_author_name
'Xu, Kuo'
'Jiang, Jian-Shuang'
'Feng, Zi-Ming'
'Yang, Ya-Nan'
'Li, Li'
'Zang, Cai-Xia'
'Zhang, Pei-Cheng'

_publ_section_title
;
 Bioactive Sesquiterpenoid and Polyacetylene Glycosides from Atractylodes
 lancea.
;
_journal_issue 6
_journal_name_full 'Journal of natural products'
_journal_page_first 1567
_journal_page_last 1575
_journal_paper_doi 10.1021/acs.jnatprod.6b00066
_journal_volume 79
_journal_year 2016
_chemical_absolute_configuration unk
_chemical_formula_moiety 'C15 H22 O3, H2 O'
_chemical_formula_sum 'C15 H24 O4'
_chemical_formula_weight 268.34
_chemical_name_systematic
;
 ? 
;
_space_group_crystal_system orthorhombic
_space_group_IT_number 19
_space_group_name_Hall 'P 2ac 2ab'
_space_group_name_H-M_alt 'P 21 21 21'
_symmetry_space_group_name_Hall 'P 2ac 2ab'
_symmetry_space_group_name_H-M 'P 21 21 21'
_atom_sites_solution_hydrogens geom
_atom_sites_solution_primary direct
_atom_sites_solution_secondary difmap
_audit_creation_date 2015-12-03
_audit_creation_method
;
  Olex2 1.1
  (compiled 2011.02.15 svn.r1672, GUI svn.r3494)
;
_cell_angle_alpha 90.00
_cell_angle_beta 90.00
_cell_angle_gamma 90.00
_cell_formula_units_Z 4
_cell_length_a 6.6770(3)
_cell_length_b 14.8010(8)
_cell_length_c 15.5028(8)
_cell_measurement_reflns_used 1961
_cell_measurement_temperature 119.2
_cell_measurement_theta_max 70.9201
_cell_measurement_theta_min 2.9825
_cell_volume 1532.08(13)
_computing_cell_refinement
;
CrysAlisPro, Agilent Technologies,
Version 1.171.35.11 (release 16-05-2011 CrysAlis171 .NET)
(compiled May 16 2011,17:55:39)
;
_computing_data_collection
;
CrysAlisPro, Agilent Technologies,
Version 1.171.35.11 (release 16-05-2011 CrysAlis171 .NET)
(compiled May 16 2011,17:55:39)
;
_computing_data_reduction
;
CrysAlisPro, Agilent Technologies,
Version 1.171.35.11 (release 16-05-2011 CrysAlis171 .NET)
(compiled May 16 2011,17:55:39)
;
_computing_molecular_graphics
;
O. V. Dolomanov, L. J. Bourhis, R. J. Gildea, J. A. K. Howard and H. Puschmann,
OLEX2: a complete structure solution, refinement and analysis program.
J. Appl. Cryst. (2009). 42, 339-341.
;
_computing_publication_material
;
O. V. Dolomanov, L. J. Bourhis, R. J. Gildea, J. A. K. Howard and H. Puschmann,
OLEX2: a complete structure solution, refinement and analysis program.
J. Appl. Cryst. (2009). 42, 339-341.
;
_computing_structure_refinement 'SHELXL-97 (Sheldrick, 1997)'
_computing_structure_solution 'A short history of SHELX (Sheldrick, 2007)/Bruker'
_diffrn_ambient_temperature 119.2
_diffrn_detector_area_resol_mean 16.0971
_diffrn_measured_fraction_theta_full 0.985
_diffrn_measured_fraction_theta_max 0.985
_diffrn_measurement_details
;
  1 omega  -30.00   -3.00   1.0000    1.5000
omega____ theta____ kappa____ phi______ frames
    -       -8.5000   77.0000    0.0000 27

  2 omega  -28.00   -1.00   1.0000    1.5000
omega____ theta____ kappa____ phi______ frames
    -       -8.5000   15.0000   90.0000 27

  3 omega    9.00   36.00   1.0000    1.5000
omega____ theta____ kappa____ phi______ frames
    -       -8.5000   15.0000   90.0000 27

  4 omega   56.00   99.00   1.0000    1.5000
omega____ theta____ kappa____ phi______ frames
    -       36.7919 -145.0000   20.0000 43

  5 omega  -28.00   31.00   1.0000    1.5000
omega____ theta____ kappa____ phi______ frames
    -       36.7919  -77.0000  -60.0000 59

  6 omega   19.00   90.00   1.0000    1.5000
omega____ theta____ kappa____ phi______ frames
    -       36.7919   37.0000  120.0000 71

  7 omega  -29.00   29.00   1.0000    1.5000
omega____ theta____ kappa____ phi______ frames
    -       36.7919  -37.0000 -150.0000 58

  8 omega  105.00  164.00   1.0000    2.0000
omega____ theta____ kappa____ phi______ frames
    -      108.0000  111.0000  -90.0000 59

  9 omega   44.00   95.00   1.0000    2.0000
omega____ theta____ kappa____ phi______ frames
    -      108.0000  -45.0000  150.0000 51

 10 omega   42.00   98.00   1.0000    2.0000
omega____ theta____ kappa____ phi______ frames
    -      108.0000  -45.0000 -150.0000 56

 11 omega   64.00   97.00   1.0000    2.0000
omega____ theta____ kappa____ phi______ frames
    -      108.0000  -45.0000  -90.0000 33

 12 omega   45.00   74.00   1.0000    2.0000
omega____ theta____ kappa____ phi______ frames
    -      108.0000  -45.0000   30.0000 29

 13 omega   41.00   98.00   1.0000    2.0000
omega____ theta____ kappa____ phi______ frames
    -      108.0000  -45.0000  -30.0000 57

 14 omega   42.00  163.00   1.0000    2.0000
omega____ theta____ kappa____ phi______ frames
    -      108.0000    0.0000  -60.0000 121
;
_diffrn_measurement_device_type 'Xcalibur, Eos, Gemini'
_diffrn_measurement_method '\w scans'
_diffrn_orient_matrix_UB_11 0.1021556000
_diffrn_orient_matrix_UB_12 -0.0599389000
_diffrn_orient_matrix_UB_13 0.0684507000
_diffrn_orient_matrix_UB_21 0.1132554000
_diffrn_orient_matrix_UB_22 -0.0507572000
_diffrn_orient_matrix_UB_23 -0.0718694000
_diffrn_orient_matrix_UB_31 0.1728770000
_diffrn_orient_matrix_UB_32 0.0681620000
_diffrn_orient_matrix_UB_33 0.0065409000
_diffrn_radiation_monochromator graphite
_diffrn_radiation_type 'Cu K\a'
_diffrn_radiation_wavelength 1.5418
_diffrn_reflns_av_R_equivalents 0.0269
_diffrn_reflns_av_unetI/netI 0.0445
_diffrn_reflns_limit_h_max 8
_diffrn_reflns_limit_h_min -5
_diffrn_reflns_limit_k_max 18
_diffrn_reflns_limit_k_min -15
_diffrn_reflns_limit_l_max 17
_diffrn_reflns_limit_l_min -19
_diffrn_reflns_number 4971
_diffrn_reflns_theta_full 71.13
_diffrn_reflns_theta_max 71.13
_diffrn_reflns_theta_min 4.13
_diffrn_source 'Enhance (Cu) X-ray Source'
_exptl_absorpt_coefficient_mu 0.674
_exptl_absorpt_correction_T_max 1.00000
_exptl_absorpt_correction_T_min 0.94653
_exptl_absorpt_correction_type multi-scan
_exptl_absorpt_process_details
;
CrysAlisPro, Agilent Technologies,
Version 1.171.35.11 (release 16-05-2011 CrysAlis171 .NET)
(compiled May 16 2011,17:55:39)
Empirical absorption correction using spherical harmonics,
 implemented in SCALE3 ABSPACK scaling algorithm.
;
_exptl_crystal_density_diffrn 1.163
_exptl_crystal_density_method 'not measured'
_exptl_crystal_F_000 584
_exptl_crystal_size_max 0.45
_exptl_crystal_size_mid 0.09
_exptl_crystal_size_min 0.07
_refine_diff_density_max 0.158
_refine_diff_density_min -0.181
_refine_diff_density_rms 0.039
_refine_ls_abs_structure_details 'Flack H D (1983), Acta Cryst. A39, 876-881'
_refine_ls_abs_structure_Flack 0.1(2)
_refine_ls_extinction_method none
_refine_ls_goodness_of_fit_ref 1.030
_refine_ls_hydrogen_treatment mixed
_refine_ls_matrix_type full
_refine_ls_number_parameters 177
_refine_ls_number_reflns 2885
_refine_ls_number_restraints 0
_refine_ls_restrained_S_all 1.030
_refine_ls_R_factor_all 0.0452
_refine_ls_R_factor_gt 0.0398
_refine_ls_shift/su_max 0.000
_refine_ls_shift/su_mean 0.000
_refine_ls_structure_factor_coef Fsqd
_refine_ls_weighting_details 'calc w=1/[\s^2^(Fo^2^)+(0.0506P)^2^+0.1112P] where P=(Fo^2^+2Fc^2^)/3'
_refine_ls_weighting_scheme calc
_refine_ls_wR_factor_gt 0.0968
_refine_ls_wR_factor_ref 0.1017
_reflns_number_gt 2627
_reflns_number_total 2885
_reflns_threshold_expression >2sigma(I)
_cod_data_source_file np6b00066_si_002.cif
_cod_data_source_block exp_3658
_cod_depositor_comments 'Adding full bibliography for 1543358.cif.'
_cod_database_code 1543358
_reflns_odcompleteness_completeness 99.88
_reflns_odcompleteness_iscentric 1
_reflns_odcompleteness_theta 66.97

loop_
_space_group_symop_id
_space_group_symop_operation_xyz
1 'x, y, z'
2 '-x+1/2, -y, z+1/2'
3 'x+1/2, -y+1/2, -z'
4 '-x, y+1/2, -z+1/2'

loop_
_atom_site_label
_atom_site_type_symbol
_atom_site_fract_x
_atom_site_fract_y
_atom_site_fract_z
_atom_site_U_iso_or_equiv
_atom_site_adp_type
_atom_site_occupancy
_atom_site_symmetry_multiplicity
_atom_site_calc_flag
_atom_site_refinement_flags
O2 O -0.17356(19) -0.99170(9) -0.14948(8) 0.0267(3) Uani 1 1 d .
H2 H -0.0962 -0.9999 -0.1092 0.040 Uiso 1 1 calc R
O1 O -0.3497(2) -1.30051(9) -0.24329(9) 0.0332(3) Uani 1 1 d .
O3 O 0.36212(19) -0.99867(10) -0.54498(9) 0.0302(3) Uani 1 1 d .
H3 H 0.2593 -1.0137 -0.5701 0.045 Uiso 1 1 calc R
C3 C -0.1988(3) -1.15755(12) -0.23162(11) 0.0228(4) Uani 1 1 d .
H3A H -0.2793 -1.1417 -0.1851 0.027 Uiso 1 1 calc R
O4 O 0.0593(2) -1.06674(11) -0.63838(10) 0.0412(4) Uani 1 1 d .
H4A H -0.0582 -1.0472 -0.6436 0.062 Uiso 1 1 d R
H4B H 0.0876 -1.1082 -0.6734 0.062 Uiso 1 1 d R
C2 C -0.2188(3) -1.24725(13) -0.26889(12) 0.0252(4) Uani 1 1 d .
C1 C -0.0819(3) -1.27050(12) -0.33845(12) 0.0260(4) Uani 1 1 d .
H1 H -0.0913 -1.3277 -0.3630 0.031 Uiso 1 1 calc R
C4 C -0.0681(3) -1.09738(12) -0.26231(11) 0.0204(4) Uani 1 1 d .
C11 C 0.3140(3) -0.93436(13) -0.47839(13) 0.0318(5) Uani 1 1 d .
C10 C 0.0565(3) -1.21369(12) -0.36863(11) 0.0228(4) Uani 1 1 d .
C15 C 0.1980(3) -1.24431(14) -0.43896(14) 0.0347(5) Uani 1 1 d .
H15A H 0.1788 -1.2076 -0.4893 0.052 Uiso 1 1 calc R
H15B H 0.1714 -1.3063 -0.4529 0.052 Uiso 1 1 calc R
H15C H 0.3337 -1.2384 -0.4193 0.052 Uiso 1 1 calc R
C14 C -0.0688(3) -1.00137(12) -0.22861(11) 0.0242(4) Uani 1 1 d .
H14A H 0.0685 -0.9816 -0.2206 0.029 Uiso 1 1 calc R
H14B H -0.1297 -0.9623 -0.2714 0.029 Uiso 1 1 calc R
C7 C 0.2536(3) -0.98504(13) -0.39607(12) 0.0257(4) Uani 1 1 d .
H7 H 0.2227 -0.9401 -0.3516 0.031 Uiso 1 1 calc R
C8 C 0.4134(3) -1.04870(14) -0.35994(13) 0.0295(4) Uani 1 1 d .
H8A H 0.4731 -1.0844 -0.4057 0.035 Uiso 1 1 calc R
H8B H 0.5182 -1.0149 -0.3310 0.035 Uiso 1 1 calc R
C5 C 0.0811(3) -1.11906(12) -0.33301(11) 0.0204(4) Uani 1 1 d .
C6 C 0.0701(3) -1.04634(12) -0.40654(11) 0.0229(4) Uani 1 1 d .
H6A H 0.0717 -1.0753 -0.4627 0.027 Uiso 1 1 calc R
H6B H -0.0522 -1.0113 -0.4015 0.027 Uiso 1 1 calc R
C13 C 0.5066(4) -0.88048(17) -0.46400(16) 0.0487(7) Uani 1 1 d .
H13A H 0.5364 -0.8459 -0.5148 0.073 Uiso 1 1 calc R
H13B H 0.6150 -0.9213 -0.4524 0.073 Uiso 1 1 calc R
H13C H 0.4892 -0.8405 -0.4158 0.073 Uiso 1 1 calc R
C9 C 0.3015(3) -1.10917(13) -0.29610(12) 0.0264(4) Uani 1 1 d .
H9A H 0.2991 -1.0818 -0.2393 0.032 Uiso 1 1 calc R
H9B H 0.3656 -1.1678 -0.2919 0.032 Uiso 1 1 calc R
C12 C 0.1441(4) -0.87361(15) -0.50945(15) 0.0473(6) Uani 1 1 d .
H12A H 0.0288 -0.9099 -0.5225 0.071 Uiso 1 1 calc R
H12B H 0.1857 -0.8418 -0.5603 0.071 Uiso 1 1 calc R
H12C H 0.1108 -0.8309 -0.4651 0.071 Uiso 1 1 calc R

loop_
_atom_site_aniso_label
_atom_site_aniso_U_11
_atom_site_aniso_U_22
_atom_site_aniso_U_33
_atom_site_aniso_U_23
_atom_site_aniso_U_13
_atom_site_aniso_U_12
O2 0.0236(6) 0.0334(7) 0.0231(6) -0.0041(6) -0.0010(5) 0.0048(6)
O1 0.0374(8) 0.0291(7) 0.0329(7) 0.0036(6) 0.0046(6) -0.0097(6)
O3 0.0292(7) 0.0351(7) 0.0264(7) -0.0065(6) 0.0072(5) -0.0051(6)
C3 0.0223(9) 0.0277(9) 0.0184(8) 0.0012(7) -0.0009(7) -0.0001(8)
O4 0.0275(7) 0.0520(9) 0.0439(9) -0.0160(7) -0.0071(7) 0.0101(7)
C2 0.0267(9) 0.0254(9) 0.0235(9) 0.0075(7) -0.0038(7) -0.0021(8)
C1 0.0321(9) 0.0198(8) 0.0261(9) 0.0005(7) -0.0026(8) 0.0010(8)
C4 0.0201(8) 0.0229(9) 0.0181(7) 0.0020(7) -0.0048(7) 0.0014(7)
C11 0.0430(11) 0.0223(9) 0.0302(10) -0.0028(8) 0.0105(9) -0.0068(9)
C10 0.0258(9) 0.0207(8) 0.0218(8) 0.0005(7) -0.0006(8) 0.0016(8)
C15 0.0397(11) 0.0278(10) 0.0365(11) -0.0070(9) 0.0116(9) 0.0000(10)
C14 0.0251(8) 0.0269(9) 0.0207(8) -0.0017(7) 0.0003(7) -0.0033(8)
C7 0.0304(9) 0.0218(10) 0.0249(9) -0.0044(8) 0.0054(7) -0.0026(8)
C8 0.0230(9) 0.0333(10) 0.0322(10) -0.0022(9) 0.0007(8) -0.0049(8)
C5 0.0191(8) 0.0209(8) 0.0211(8) 0.0008(7) -0.0019(7) -0.0005(7)
C6 0.0250(8) 0.0230(9) 0.0208(8) 0.0022(7) 0.0011(7) -0.0003(8)
C13 0.0649(16) 0.0403(12) 0.0410(12) -0.0082(11) 0.0204(12) -0.0271(13)
C9 0.0212(9) 0.0297(10) 0.0283(9) 0.0019(8) -0.0043(7) 0.0012(8)
C12 0.0747(17) 0.0286(11) 0.0387(12) 0.0114(9) 0.0190(12) 0.0129(12)

loop_
_atom_type_symbol
_atom_type_description
_atom_type_scat_dispersion_real
_atom_type_scat_dispersion_imag
_atom_type_scat_source
C C 0.0181 0.0091 'International Tables Vol C Tables 4.2.6.8 and 6.1.1.4'
H H 0.0000 0.0000 'International Tables Vol C Tables 4.2.6.8 and 6.1.1.4'
O O 0.0492 0.0322 'International Tables Vol C Tables 4.2.6.8 and 6.1.1.4'

loop_
_geom_angle_atom_site_label_1
_geom_angle_atom_site_label_2
_geom_angle_atom_site_label_3
_geom_angle
C14 O2 H2 109.5
C11 O3 H3 109.5
C2 C3 H3A 119.1
C4 C3 H3A 119.1
C4 C3 C2 121.84(17)
H4A O4 H4B 113.5
O1 C2 C3 121.13(18)
O1 C2 C1 121.92(18)
C3 C2 C1 116.93(16)
C2 C1 H1 118.5
C10 C1 C2 123.09(17)
C10 C1 H1 118.5
C3 C4 C14 120.10(16)
C3 C4 C5 123.12(16)
C14 C4 C5 116.75(15)
O3 C11 C7 109.37(15)
O3 C11 C13 105.17(16)
O3 C11 C12 109.21(18)
C13 C11 C7 110.78(18)
C12 C11 C7 110.80(17)
C12 C11 C13 111.34(18)
C1 C10 C15 119.78(17)
C1 C10 C5 122.02(17)
C15 C10 C5 118.18(16)
C10 C15 H15A 109.5
C10 C15 H15B 109.5
C10 C15 H15C 109.5
H15A C15 H15B 109.5
H15A C15 H15C 109.5
H15B C15 H15C 109.5
O2 C14 C4 113.21(15)
O2 C14 H14A 108.9
O2 C14 H14B 108.9
C4 C14 H14A 108.9
C4 C14 H14B 108.9
H14A C14 H14B 107.7
C11 C7 H7 107.9
C8 C7 C11 114.97(16)
C8 C7 H7 107.9
C8 C7 C6 103.41(14)
C6 C7 C11 114.29(16)
C6 C7 H7 107.9
C7 C8 H8A 110.8
C7 C8 H8B 110.8
H8A C8 H8B 108.9
C9 C8 C7 104.86(15)
C9 C8 H8A 110.8
C9 C8 H8B 110.8
C4 C5 C6 110.45(14)
C4 C5 C9 109.24(14)
C10 C5 C4 112.85(15)
C10 C5 C6 111.37(14)
C10 C5 C9 108.51(15)
C6 C5 C9 104.01(14)
C7 C6 C5 106.95(15)
C7 C6 H6A 110.3
C7 C6 H6B 110.3
C5 C6 H6A 110.3
C5 C6 H6B 110.3
H6A C6 H6B 108.6
C11 C13 H13A 109.5
C11 C13 H13B 109.5
C11 C13 H13C 109.5
H13A C13 H13B 109.5
H13A C13 H13C 109.5
H13B C13 H13C 109.5
C8 C9 C5 105.90(14)
C8 C9 H9A 110.6
C8 C9 H9B 110.6
C5 C9 H9A 110.6
C5 C9 H9B 110.6
H9A C9 H9B 108.7
C11 C12 H12A 109.5
C11 C12 H12B 109.5
C11 C12 H12C 109.5
H12A C12 H12B 109.5
H12A C12 H12C 109.5
H12B C12 H12C 109.5

loop_
_geom_bond_atom_site_label_1
_geom_bond_atom_site_label_2
_geom_bond_distance
O2 H2 0.8200
O2 C14 1.419(2)
O1 C2 1.242(2)
O3 H3 0.8200
O3 C11 1.440(2)
C3 H3A 0.9300
C3 C2 1.454(3)
C3 C4 1.334(2)
O4 H4A 0.8404
O4 H4B 0.8414
C2 C1 1.455(3)
C1 H1 0.9300
C1 C10 1.334(3)
C4 C14 1.514(2)
C4 C5 1.516(2)
C11 C7 1.534(3)
C11 C13 1.529(3)
C11 C12 1.526(3)
C10 C15 1.512(2)
C10 C5 1.514(2)
C15 H15A 0.9600
C15 H15B 0.9600
C15 H15C 0.9600
C14 H14A 0.9700
C14 H14B 0.9700
C7 H7 0.9800
C7 C8 1.530(3)
C7 C6 1.533(3)
C8 H8A 0.9700
C8 H8B 0.9700
C8 C9 1.529(3)
C5 C6 1.569(2)
C5 C9 1.586(2)
C6 H6A 0.9700
C6 H6B 0.9700
C13 H13A 0.9600
C13 H13B 0.9600
C13 H13C 0.9600
C9 H9A 0.9700
C9 H9B 0.9700
C12 H12A 0.9600
C12 H12B 0.9600
C12 H12C 0.9600

loop_
_geom_torsion_atom_site_label_1
_geom_torsion_atom_site_label_2
_geom_torsion_atom_site_label_3
_geom_torsion_atom_site_label_4
_geom_torsion
O1 C2 C1 C10 178.20(18)
O3 C11 C7 C8 59.0(2)
O3 C11 C7 C6 -60.4(2)
C3 C2 C1 C10 -0.4(3)
C3 C4 C14 O2 16.9(2)
C3 C4 C5 C10 3.7(2)
C3 C4 C5 C6 129.13(18)
C3 C4 C5 C9 -117.05(19)
C2 C3 C4 C14 172.86(16)
C2 C3 C4 C5 -5.1(3)
C2 C1 C10 C15 177.79(17)
C2 C1 C10 C5 -0.6(3)
C1 C10 C5 C4 -0.9(2)
C1 C10 C5 C6 -125.76(19)
C1 C10 C5 C9 120.34(19)
C4 C3 C2 O1 -175.35(17)
C4 C3 C2 C1 3.3(3)
C4 C5 C6 C7 104.32(16)
C4 C5 C9 C8 -129.29(15)
C11 C7 C8 C9 -164.56(15)
C11 C7 C6 C5 157.78(15)
C10 C5 C6 C7 -129.47(16)
C10 C5 C9 C8 107.30(17)
C15 C10 C5 C4 -179.28(16)
C15 C10 C5 C6 55.8(2)
C15 C10 C5 C9 -58.1(2)
C14 C4 C5 C10 -174.25(14)
C14 C4 C5 C6 -48.86(19)
C14 C4 C5 C9 64.96(19)
C7 C8 C9 C5 31.46(19)
C8 C7 C6 C5 32.08(18)
C5 C4 C14 O2 -165.07(14)
C6 C7 C8 C9 -39.29(18)
C6 C5 C9 C8 -11.36(18)
C13 C11 C7 C8 -56.5(2)
C13 C11 C7 C6 -175.84(17)
C9 C5 C6 C7 -12.78(18)
C12 C11 C7 C8 179.46(17)
C12 C11 C7 C6 60.1(2)
